data_7062988
loop_
_publ_author_name
'Razuwika, Rufaro'
'Munro, Orde Q.'

_publ_section_title
;
 Synthesis and characterization of C2-symmetric bis(carboxamide) pincer
 ligands
;
_journal_issue 10
_journal_name_full 'New Journal of Chemistry'
_journal_page_first 4229
_journal_page_last 4244
_journal_paper_doi 10.1039/D3NJ05502G
_journal_volume 48
_journal_year 2024
_chemical_formula_moiety 'C23 H19 N7 O2'
_chemical_formula_sum 'C23 H19 N7 O2'
_chemical_formula_weight 425.453
_space_group_crystal_system monoclinic
_space_group_IT_number 13
_space_group_name_Hall '-P 2yc'
_space_group_name_H-M_alt 'P 1 2/c 1'
_symmetry_Int_Tables_number 13
_audit_creation_date 2024-01-16
_audit_creation_method
;
Olex2 1.5
(compiled 2023.08.24 svn.re1ec1418 for OlexSys, GUI svn.r6817)
;
_audit_update_record
;
2024-01-21 deposited with the CCDC.	2024-01-29 downloaded from the CCDC.
;
_cell_angle_alpha 90
_cell_angle_beta 112.076(1)
_cell_angle_gamma 90
_cell_formula_units_Z 2
_cell_length_a 10.4220(2)
_cell_length_b 11.8014(3)
_cell_length_c 8.6298(2)
_cell_measurement_reflns_used 8103
_cell_measurement_temperature 153.15
_cell_measurement_theta_max 31.62
_cell_measurement_theta_min 2.72
_cell_volume 983.60(4)
_computing_cell_refinement 'APEX 2 (Bruker)'
_computing_data_collection 'APEX 2 (Bruker)'
_computing_data_reduction 'SAINT V8.34A (Bruker)'
_computing_molecular_graphics 'Olex2 1.5 (Dolomanov et al., 2009)'
_computing_publication_material 'Olex2 1.5 (Dolomanov et al., 2009)'
_computing_structure_refinement 'olex2.refine 1.5 (Bourhis et al., 2015)'
_diffrn_ambient_temperature 153.15
_diffrn_measured_fraction_theta_full 0.9979
_diffrn_measured_fraction_theta_max 0.9973
_diffrn_measurement_device_type 'Bruker APEX-II CCD'
_diffrn_measurement_method '\f and \w scans'
_diffrn_radiation_type 'Mo K\a'
_diffrn_radiation_wavelength 0.71073
_diffrn_reflns_av_R_equivalents 0.0294
_diffrn_reflns_av_unetI/netI 0.0180
_diffrn_reflns_Laue_measured_fraction_full 0.9979
_diffrn_reflns_Laue_measured_fraction_max 0.9973
_diffrn_reflns_limit_h_max 15
_diffrn_reflns_limit_h_min -15
_diffrn_reflns_limit_k_max 17
_diffrn_reflns_limit_k_min -17
_diffrn_reflns_limit_l_max 10
_diffrn_reflns_limit_l_min -12
_diffrn_reflns_number 23461
_diffrn_reflns_point_group_measured_fraction_full 0.9979
_diffrn_reflns_point_group_measured_fraction_max 0.9973
_diffrn_reflns_theta_full 31.5000
_diffrn_reflns_theta_max 31.64
_diffrn_reflns_theta_min 2.11
_diffrn_source_current 40.0
_diffrn_source_power 2.0
_diffrn_source_voltage 50.0
_diffrn_standards_number 0
_exptl_absorpt_coefficient_mu 0.097
_exptl_absorpt_correction_T_max 0.7462
_exptl_absorpt_correction_T_min 0.7025
_exptl_absorpt_correction_type none
_exptl_absorpt_process_details
;
SADABS-2012/1 (Bruker,2012) was used for absorption correction.
wR2(int) was 0.0496 before and 0.0387 after correction.
The Ratio of minimum to maximum transmission is 0.9414.
The \l/2 correction factor is 0.0015.
;
_exptl_crystal_colour yellow
_exptl_crystal_colour_primary yellow
_exptl_crystal_density_diffrn 1.437
_exptl_crystal_description shard
_exptl_crystal_F_000 444.296
_exptl_crystal_size_max 0.495
_exptl_crystal_size_mid 0.296
_exptl_crystal_size_min 0.126
_refine_diff_density_max 0.2664
_refine_diff_density_min -0.1915
_refine_diff_density_rms 0.0591
_refine_ls_d_res_high 0.6773
_refine_ls_d_res_low 9.6579
_refine_ls_goodness_of_fit_ref 1.0941
_refine_ls_hydrogen_treatment mixed
_refine_ls_matrix_type full
_refine_ls_number_constraints 0
_refine_ls_number_parameters 232
_refine_ls_number_reflns 3318
_refine_ls_number_restraints 0
_refine_ls_restrained_S_all 1.0941
_refine_ls_R_factor_all 0.0342
_refine_ls_R_factor_gt 0.0259
_refine_ls_shift/su_max -0.0005
_refine_ls_shift/su_mean 0.0001
_refine_ls_structure_factor_coef Fsqd
_refine_ls_weighting_details 'w=1/[\s^2^(Fo^2^)+(0.0305P)^2^+0.0731P] where P=(Fo^2^+2Fc^2^)/3'
_refine_ls_weighting_scheme calc
_refine_ls_wR_factor_gt 0.0591
_refine_ls_wR_factor_ref 0.0639
_reflns_Friedel_coverage 0.0
_reflns_limit_h_max 14
_reflns_limit_h_min -15
_reflns_limit_k_max 17
_reflns_limit_k_min 0
_reflns_limit_l_max 12
_reflns_limit_l_min 0
_reflns_number_gt 2785
_reflns_number_total 3318
_reflns_threshold_expression I>=2u(I)
_cod_data_source_file d3nj05502g2.cif
_cod_data_source_block NSA_Cpd_1d
_cod_depositor_comments 'Adding full bibliography for 7062987--7062991.cif.'
_cod_database_code 7062988
_olex2_refinement_description
;
1. Fixed Uiso
 At 1.2 times of:
  All C(H) groups
 At 1.5 times of:
  All C(H,H,H) groups
;
_olex2_refine_details
;
Refinement using NoSpherA2, an implementation of
NOn-SPHERical Atom-form-factors in Olex2.
Please cite:
F. Kleemiss et al. Chem. Sci. DOI 10.1039/D0SC05526C - 2021
NoSpherA2 implementation of HAR makes use of
tailor-made aspherical atomic form factors calculated
on-the-fly from a Hirshfeld-partitioned electron density (ED) - not from
spherical-atom form factors.

The ED is calculated from a gaussian basis set single determinant SCF
wavefunction - either Hartree-Fock or DFT using selected funtionals
 - for a fragment of the crystal.
This fragment can be embedded in an electrostatic crystal field by employing cluster charges
or modelled using implicit solvation models, depending on the software used.
The following options were used:
   SOFTWARE:       ORCA 5.0
   PARTITIONING:   NoSpherA2
   INT ACCURACY:   Normal
   METHOD:         R2SCAN
   BASIS SET:      cc-pVTZ
   CHARGE:         0
   MULTIPLICITY:   1
   DATE:           2024-01-16_18-09-22
;
_olex2_submission_special_instructions 'No special instructions were received'

loop_
_space_group_symop_id
_space_group_symop_operation_xyz
1 x,y,z
2 -x,y,-z+1/2
3 -x,-y,-z
4 x,-y,z-1/2

loop_
_atom_site_label
_atom_site_type_symbol
_atom_site_fract_x
_atom_site_fract_y
_atom_site_fract_z
_atom_site_U_iso_or_equiv
_atom_site_adp_type
_atom_site_occupancy
_atom_site_site_symmetry_order
_atom_site_refinement_flags_posn
_atom_site_refinement_flags_adp
_atom_site_refinement_flags_occupancy
O1 O 0.68064(5) 0.37829(4) 0.68148(5) 0.02258(10) Uani 1.000000 1 . . .
N1 N 0.5 0.41221(6) 0.25 0.01404(12) Uani 1.000000 2 S T P
N4 N 0.89258(5) 0.67676(4) 0.86602(6) 0.01887(10) Uani 1.000000 1 . . .
N2 N 0.69020(5) 0.52478(4) 0.51104(6) 0.01629(10) Uani 1.000000 1 . . .
N3 N 0.84421(5) 0.57718(4) 0.78602(6) 0.01710(10) Uani 1.000000 1 . . .
C3 C 0.57219(5) 0.35365(5) 0.38800(6) 0.01427(10) Uani 1.000000 1 . . .
C5 C 0.76269(5) 0.60421(5) 0.63143(6) 0.01464(10) Uani 1.000000 1 . . .
C11 C 0.84120(6) 0.76748(5) 0.76400(7) 0.01757(11) Uani 1.000000 1 . . .
C6 C 0.75653(6) 0.72398(5) 0.60615(7) 0.01591(10) Uani 1.000000 1 . . .
C4 C 0.65303(5) 0.42014(5) 0.54236(7) 0.01518(10) Uani 1.000000 1 . . .
C2 C 0.57389(6) 0.23562(5) 0.39481(7) 0.01845(11) Uani 1.000000 1 . . .
H2a H 0.6321(10) 0.1946(8) 0.5109(11) 0.042(2) Uani 1.000000 1 . . .
C7 C 0.68920(7) 0.79747(6) 0.47323(8) 0.02154(12) Uani 1.000000 1 . . .
H7 H 0.6271(10) 0.7655(7) 0.3569(11) 0.042(2) Uani 1.000000 1 . . .
C1 C 0.5 0.17594(7) 0.25 0.02051(16) Uani 1.000000 2 S T P
H1 H 0.5 0.0828(10) 0.25 0.046(4) Uani 1.000000 2 S T P
C10 C 0.85863(7) 0.88418(6) 0.79528(9) 0.02525(13) Uani 1.000000 1 . . .
H10 H 0.9262(10) 0.9117(9) 0.9200(11) 0.052(3) Uani 1.000000 1 . . .
C12 C 0.97415(7) 0.67728(7) 1.04310(8) 0.02413(13) Uani 1.000000 1 . . .
H12a H 0.9112(11) 0.6966(13) 1.1099(11) 0.087(4) Uani 1.000000 1 . . .
H12b H 1.0258(14) 0.6032(10) 1.0781(12) 0.084(4) Uani 1.000000 1 . . .
H12c H 1.0428(12) 0.7439(12) 1.0665(11) 0.084(5) Uani 1.000000 1 . . .
C8 C 0.70747(8) 0.91302(6) 0.50332(9) 0.02841(14) Uani 1.000000 1 . . .
H8 H 0.6599(11) 0.9729(8) 0.4038(13) 0.056(3) Uani 1.000000 1 . . .
C9 C 0.79042(8) 0.95538(6) 0.66269(9) 0.02998(15) Uani 1.000000 1 . . .
H9 H 0.7992(11) 1.0471(8) 0.6764(13) 0.056(3) Uani 1.000000 1 . . .
H2 H 0.6659(10) 0.5479(8) 0.3957(12) 0.040(2) Uani 1.000000 1 . . .

loop_
_atom_site_aniso_label
_atom_site_aniso_U_11
_atom_site_aniso_U_22
_atom_site_aniso_U_33
_atom_site_aniso_U_12
_atom_site_aniso_U_13
_atom_site_aniso_U_23
O1 0.0331(2) 0.0216(2) 0.01070(18) -0.00124(18) 0.00558(16) 0.00293(16)
N1 0.0151(3) 0.0176(3) 0.0090(3) -0.000000 0.0040(2) 0.000000
N4 0.0193(2) 0.0227(2) 0.0119(2) -0.00200(18) 0.00285(17) -0.00158(17)
N2 0.0210(2) 0.0182(2) 0.0084(2) -0.00090(17) 0.00411(17) -0.00019(17)
N3 0.0188(2) 0.0193(2) 0.0113(2) 0.00043(18) 0.00344(16) 0.00111(17)
C3 0.0159(2) 0.0153(2) 0.0111(2) 0.00096(18) 0.00444(17) 0.00083(18)
C5 0.0163(2) 0.0172(2) 0.0099(2) 0.00069(19) 0.00437(18) 0.00022(18)
C11 0.0189(2) 0.0193(3) 0.0148(2) -0.0021(2) 0.0067(2) -0.0023(2)
C6 0.0180(2) 0.0171(2) 0.0128(2) 0.00143(19) 0.00607(19) 0.00076(19)
C4 0.0178(2) 0.0176(2) 0.0092(2) 0.00115(19) 0.00407(18) 0.00063(18)
C2 0.0195(2) 0.0166(2) 0.0176(3) 0.0020(2) 0.0050(2) 0.0025(2)
H2a 0.050(6) 0.035(5) 0.024(5) 0.006(5) -0.008(4) 0.003(4)
C7 0.0261(3) 0.0213(3) 0.0166(3) 0.0050(2) 0.0072(2) 0.0032(2)
H7 0.051(6) 0.031(5) 0.041(6) 0.006(5) 0.015(5) 0.004(5)
C1 0.0218(4) 0.0138(4) 0.0229(4) -0.000000 0.0051(3) 0.000000
H1 0.062(10) 0.022(7) 0.028(8) -0.000000 -0.014(7) 0.000000
C10 0.0306(3) 0.0199(3) 0.0258(3) -0.0043(2) 0.0112(3) -0.0052(2)
H10 0.047(6) 0.077(8) 0.019(5) -0.008(6) -0.003(4) -0.021(5)
C12 0.0220(3) 0.0333(4) 0.0128(3) -0.0042(3) 0.0017(2) -0.0026(2)
H12a 0.054(7) 0.185(14) 0.018(6) -0.001(8) 0.011(5) -0.016(7)
H12b 0.106(10) 0.069(8) 0.039(6) 0.041(8) -0.017(6) -0.013(6)
H12c 0.086(9) 0.141(12) 0.017(5) -0.088(9) 0.009(5) -0.020(6)
C8 0.0375(4) 0.0203(3) 0.0282(3) 0.0061(3) 0.0133(3) 0.0070(3)
H8 0.064(7) 0.036(6) 0.065(7) 0.017(5) 0.021(6) 0.015(6)
C9 0.0410(4) 0.0173(3) 0.0342(4) -0.0001(3) 0.0170(3) -0.0004(3)
H9 0.084(9) 0.020(5) 0.064(7) -0.005(5) 0.030(6) -0.003(5)
H2 0.036(6) 0.035(6) 0.041(6) -0.009(4) 0.003(5) 0.012(5)

loop_
_atom_type_symbol
_atom_type_scat_dispersion_real
_atom_type_scat_dispersion_imag
_atom_type_scat_source
_atom_type_scat_dispersion_source
C 0.00313 0.00162 'NoSpherA2: Chem.Sci. 2021, DOI:10.1039/D0SC05526C' 'Brennan, Cowan, Rev. Sci. Instrum., 1992, 63, 850'
H 0.00000 0.00000 'NoSpherA2: Chem.Sci. 2021, DOI:10.1039/D0SC05526C' 'Brennan, Cowan, Rev. Sci. Instrum., 1992, 63, 850'
N 0.00612 0.00332 'NoSpherA2: Chem.Sci. 2021, DOI:10.1039/D0SC05526C' 'Brennan, Cowan, Rev. Sci. Instrum., 1992, 63, 850'
O 0.01085 0.00610 'NoSpherA2: Chem.Sci. 2021, DOI:10.1039/D0SC05526C' 'Brennan, Cowan, Rev. Sci. Instrum., 1992, 63, 850'

loop_
_geom_angle_atom_site_label_1
_geom_angle_atom_site_label_2
_geom_angle_atom_site_label_3
_geom_angle
_geom_angle_site_symmetry_1
_geom_angle_site_symmetry_3
_geom_angle_publ_flag
C3 N1 C3 117.77(7) . 2_655 ?
C11 N4 N3 111.75(5) . . ?
C12 N4 N3 119.98(5) . . ?
C12 N4 C11 127.84(5) . . ?
C4 N2 C5 125.57(5) . . ?
H2 N2 C5 115.8(5) . . ?
H2 N2 C4 118.6(5) . . ?
C5 N3 N4 106.17(5) . . ?
C4 C3 N1 117.39(5) . 2_655 ?
C2 C3 N1 123.22(5) . 2_655 ?
C2 C3 C4 119.38(5) . . ?
N3 C5 N2 123.55(5) . . ?
C6 C5 N2 124.87(5) . . ?
C6 C5 N3 111.56(5) . . ?
C6 C11 N4 106.81(5) . . ?
C10 C11 N4 131.07(6) . . ?
C10 C11 C6 122.11(6) . . ?
C11 C6 C5 103.68(5) . . ?
C7 C6 C5 135.98(6) . . ?
C7 C6 C11 120.32(5) . . ?
N2 C4 O1 125.69(5) . . ?
C3 C4 O1 120.27(5) . . ?
C3 C4 N2 114.04(5) . . ?
H2a C2 C3 119.0(5) . . ?
C1 C2 C3 118.36(6) 2_655 . ?
C1 C2 H2a 122.6(5) 2_655 . ?
H7 C7 C6 120.3(5) . . ?
C8 C7 C6 117.69(6) . . ?
C8 C7 H7 122.0(5) . . ?
C2 C1 C2 119.03(8) . 2_655 ?
H1 C1 C2 120.49(4) . 2_655 ?
H1 C1 C2 120.49(4) . . ?
H10 C10 C11 118.1(6) . . ?
C9 C10 C11 116.66(6) . . ?
C9 C10 H10 125.2(6) . . ?
H12a C12 N4 110.0(5) . . ?
H12b C12 N4 110.4(6) . . ?
H12b C12 H12a 113.3(11) . . ?
H12c C12 N4 107.4(5) . . ?
H12c C12 H12a 105.0(10) . . ?
H12c C12 H12b 110.4(11) . . ?
H8 C8 C7 120.3(5) . . ?
C9 C8 C7 121.38(6) . . ?
C9 C8 H8 118.3(5) . . ?
C8 C9 C10 121.82(6) . . ?
H9 C9 C10 121.2(6) . . ?
H9 C9 C8 117.0(6) . . ?

loop_
_geom_bond_atom_site_label_1
_geom_bond_atom_site_label_2
_geom_bond_distance
_geom_bond_site_symmetry_2
_geom_bond_publ_flag
O1 C4 1.2281(6) . ?
N1 C3 1.3373(6) . ?
N1 C3 1.3373(6) 2_655 ?
N4 N3 1.3602(7) . ?
N4 C11 1.3615(8) . ?
N4 C12 1.4428(8) . ?
N2 C5 1.3924(7) . ?
N2 C4 1.3516(7) . ?
N2 H2 0.970(9) . ?
N3 C5 1.3234(7) . ?
C3 C4 1.5022(8) . ?
C3 C2 1.3939(8) . ?
C5 C6 1.4280(8) . ?
C11 C6 1.4122(8) . ?
C11 C10 1.4020(9) . ?
C6 C7 1.3983(8) . ?
C2 H2a 1.072(8) . ?
C2 C1 1.3883(7) 2_655 ?
C7 H7 1.040(9) . ?
C7 C8 1.3878(10) . ?
C1 H1 1.100(12) . ?
C10 H10 1.091(8) . ?
C10 C9 1.3817(10) . ?
C12 H12a 1.049(10) . ?
C12 H12b 1.011(11) . ?
C12 H12c 1.031(10) . ?
C8 H8 1.078(9) . ?
C8 C9 1.4125(10) . ?
C9 H9 1.089(9) . ?

loop_
_geom_torsion_atom_site_label_1
_geom_torsion_atom_site_label_2
_geom_torsion_atom_site_label_3
_geom_torsion_atom_site_label_4
_geom_torsion
_geom_torsion_site_symmetry_1
_geom_torsion_site_symmetry_2
_geom_torsion_site_symmetry_3
_geom_torsion_site_symmetry_4
_geom_torsion_publ_flag
O1 C4 N2 C5 -1.99(7) . . . . ?
O1 C4 C3 N1 154.67(5) . . . 2_655 ?
O1 C4 C3 C2 -24.49(6) . . . . ?
N1 C3 C4 N2 -25.80(5) 2_655 . . . ?
N1 C3 C4 N2 -25.80(5) . . . . ?
N1 C3 C2 C1 1.79(5) . . . 2_655 ?
N1 C3 C2 C1 1.79(5) . 2_655 2_655 . ?
N4 N3 C5 N2 -178.26(4) . . . . ?
N4 N3 C5 C6 0.38(5) . . . . ?
N4 C11 C6 C5 1.58(5) . . . . ?
N4 C11 C6 C7 -179.59(5) . . . . ?
N4 C11 C10 C9 -179.58(7) . . . . ?
N2 C5 C6 C11 177.38(6) . . . . ?
N2 C5 C6 C7 -1.17(7) . . . . ?
N2 C4 C3 C2 155.04(5) . . . . ?
N3 C5 C6 C11 -1.24(5) . . . . ?
N3 C5 C6 C7 -179.79(5) . . . . ?
C3 C2 C1 C2 -0.83(8) . . 2_655 2_655 ?
C5 C6 C11 C10 -177.25(4) . . . . ?
C5 C6 C7 C8 177.55(7) . . . . ?
C11 C6 C7 C8 -0.81(6) . . . . ?
C11 C10 C9 C8 -0.15(7) . . . . ?
C6 C7 C8 C9 -0.37(7) . . . . ?
C7 C8 C9 C10 0.88(8) . . . . ?
